data_7015062
loop_
_publ_author_name
'Lhoste, J\'er\^ome'
'Henry, Natacha'
'Roussel, Pascal'
'Loiseau, Thierry'
'Abraham, Francis'

_publ_section_title
;
 An uranyl citrate coordination polymer with a 3D open-framework
 involving uranyl cation-cation interactions
;
_journal_issue 11
_journal_name_full 'Dalton Transactions'
_journal_page_first 2422
_journal_paper_doi 10.1039/c0dt01721c
_journal_volume 40
_journal_year 2011
_chemical_formula_moiety 'C6 H4 O20 U4, 2(H2 O)'
_chemical_formula_structural 'C6 H4 O20 U4, 2(O)'
_chemical_formula_sum 'C6 H4 O22 U4'
_chemical_formula_weight 1380.2
_chemical_name_systematic ' ?'
_space_group_IT_number 2
_symmetry_cell_setting triclinic
_symmetry_space_group_name_Hall '-P 1'
_symmetry_space_group_name_H-M 'P -1'
_cell_angle_alpha 79.881(2)
_cell_angle_beta 86.231(2)
_cell_angle_gamma 81.912(2)
_cell_formula_units_Z 2
_cell_length_a 8.0495(2)
_cell_length_b 11.8852(5)
_cell_length_c 11.9209(4)
_cell_measurement_reflns_used 6704
_cell_measurement_temperature 293
_cell_measurement_theta_max 32.13
_cell_measurement_theta_min 2.25
_cell_volume 1110.58(7)
_computing_cell_refinement unknown
_computing_data_collection unknown
_computing_data_reduction unknown
_computing_molecular_graphics unknown
_computing_structure_solution unknown
_diffrn_ambient_temperature 293
_diffrn_measured_fraction_theta_full 0.98
_diffrn_measured_fraction_theta_max 0.85
_diffrn_measurement_device 'four-cycle diffractometer'
_diffrn_measurement_device_type 'Bruker CCD'
_diffrn_measurement_method '\f & \w scans'
_diffrn_radiation_monochromator graphite
_diffrn_radiation_source 'X-ray tube'
_diffrn_radiation_type 'Mo K\a'
_diffrn_radiation_wavelength 0.71073
_diffrn_reflns_av_R_equivalents 0.045
_diffrn_reflns_av_sigmaI/netI 0.0574
_diffrn_reflns_limit_h_max 10
_diffrn_reflns_limit_h_min -12
_diffrn_reflns_limit_k_max 16
_diffrn_reflns_limit_k_min -18
_diffrn_reflns_limit_l_max 17
_diffrn_reflns_limit_l_min -16
_diffrn_reflns_number 21659
_diffrn_reflns_theta_full 30.95
_diffrn_reflns_theta_max 33.31
_diffrn_reflns_theta_min 1.74
_exptl_absorpt_coefficient_mu 29.175
_exptl_absorpt_correction_T_max 0.43439
_exptl_absorpt_correction_T_min 0.2116
_exptl_absorpt_correction_type numerical
_exptl_absorpt_process_details 'optimized using Stoe X-shape'
_exptl_crystal_colour yellow-greeen
_exptl_crystal_density_diffrn 4.126
_exptl_crystal_description Irregular
_exptl_crystal_F_000 1168
_exptl_crystal_size_max 0.13
_exptl_crystal_size_mid 0.05
_exptl_crystal_size_min 0.025
_refine_diff_density_max 4.63
_refine_diff_density_min -4.56
_refine_ls_extinction_coef 1610(180)
_refine_ls_extinction_method 'B-C type 2 (Becker & Coppens, 1974)'
_refine_ls_goodness_of_fit_gt 3.56
_refine_ls_goodness_of_fit_ref 3.98
_refine_ls_hydrogen_treatment constr
_refine_ls_number_constraints 17
_refine_ls_number_parameters 199
_refine_ls_number_reflns 7369
_refine_ls_number_restraints 0
_refine_ls_R_factor_all 0.0766
_refine_ls_R_factor_gt 0.0514
_refine_ls_shift/su_max 0.0033
_refine_ls_shift/su_mean 0.0012
_refine_ls_structure_factor_coef F
_refine_ls_weighting_scheme sigma
_refine_ls_wR_factor_gt 0.0598
_refine_ls_wR_factor_ref 0.0791
_reflns_number_gt 5262
_reflns_number_total 7369
_reflns_threshold_expression I>3\s(I)
_cod_data_source_file C0DT01721C.TXT
_cod_data_source_block (I)
_cod_depositor_comments
;
The following automatic conversions were performed:
'_exptl_absorpt_correction_type' value 'Numerical' changed to 'numerical'
according to '/home/saulius/struct/CIF-dictionaries/cif_core.dic'
dictionary named 'cif_core.dic' version 2.4.1 from 2010-06-29.

Automatic conversion script
Id: cif_fix_enum 1555 2011-01-17 13:19:09Z saulius 
;
_cod_database_code 7015062

loop_
_symmetry_equiv_pos_site_id
_symmetry_equiv_pos_as_xyz
1 x,y,z
2 -x,-y,-z

loop_
_atom_site_label
_atom_site_type_symbol
_atom_site_fract_x
_atom_site_fract_y
_atom_site_fract_z
_atom_site_adp_type
_atom_site_U_iso_or_equiv
_atom_site_symmetry_multiplicity
_atom_site_occupancy
_atom_site_calc_flag
_atom_site_refinement_flags
_atom_site_disorder_assembly
_atom_site_disorder_group
U1 U -0.04212(6) 0.43608(5) 0.29792(4) Uani 0.01834(14) 2 1 d . . .
U2 U -0.22304(6) 0.50507(5) -0.02365(4) Uani 0.01586(13) 2 1 d . . .
U3 U -0.3918(3) 0.8485(2) -0.0096(2) Uani 0.0538(10) 2 1 d . . .
U4 U -0.3168(6) 0.9375(4) 0.2814(4) Uani 0.0899(18) 2 1 d . . .
O1 O -0.7575(12) 1.4337(8) 0.2236(8) Uiso 0.0185(18) 2 1 d . . .
O2 O -0.3192(18) 1.4282(12) 0.2422(12) Uiso 0.039(3) 2 1 d . . .
O3 O -0.2637(14) 0.6523(10) 0.0054(10) Uiso 0.025(2) 2 1 d . . .
O4 O -0.0269(13) 0.4602(9) 0.1066(9) Uiso 0.0195(18) 2 1 d . . .
O5 O 0.4798(18) 0.2339(12) 0.1648(12) Uiso 0.037(3) 2 1 d . . .
C1 C -0.537(2) 1.2004(16) 0.2709(15) Uiso 0.031(3) 2 1 d . . .
O6 O -0.8676(14) 1.4252(10) 0.4534(10) Uiso 0.026(2) 2 1 d . . .
O7 O -0.214(2) 0.8120(15) 0.1512(15) Uiso 0.053(4) 2 1 d . . .
C2 C -0.6106(16) 1.4181(11) 0.2854(11) Uiso 0.017(2) 2 1 d . . .
O9 O -0.552(3) 0.7984(17) 0.0804(17) Uiso 0.064(5) 2 1 d . . .
C3 C -0.625(2) 1.5065(14) 0.3655(14) Uiso 0.028(3) 2 1 d . . .
O10 O -0.4875(14) 1.4797(10) 0.1004(10) Uiso 0.026(2) 2 1 d . . .
O11 O -0.0711(17) 0.5874(11) 0.2849(11) Uiso 0.034(3) 2 1 d . . .
O12 O -0.318(3) 0.978(2) 0.479(2) Uiso 0.082(6) 2 1 d . . .
O13 O -0.0180(17) 0.2846(11) 0.3200(11) Uiso 0.034(3) 2 1 d . . .
C4 C -0.763(2) 1.4966(15) 0.4567(15) Uiso 0.031(3) 2 1 d . . .
O16 O -0.229(3) 0.9002(18) -0.0991(18) Uiso 0.067(5) 2 1 d . . .
O17 O -0.594(3) 0.993(2) -0.092(2) Uiso 0.084(7) 2 1 d . . .
O18 O -0.099(3) 0.7931(17) 0.3795(17) Uiso 0.064(5) 2 1 d . . .
O19 O -0.1937(16) 0.3588(11) -0.0443(11) Uiso 0.031(2) 2 1 d . . .
C5 C -0.574(2) 1.2905(14) 0.3478(15) Uiso 0.029(3) 2 1 d . . .
O20 O -0.7708(17) 1.5606(11) 0.5304(11) Uiso 0.034(3) 2 1 d . . .
O21 O -0.474(3) 0.844(2) 0.335(2) Uiso 0.083(7) 2 1 d . . .
O14 O -0.524(3) 1.0981(18) 0.3169(18) Uiso 0.068(5) 2 1 d . . .
C6 C -0.4631(18) 1.4445(13) 0.2055(12) Uiso 0.021(3) 2 1 d . . .
O8 O -0.160(3) 1.0238(19) 0.2447(19) Uiso 0.070(5) 2 1 d . . .
Ow1 O -0.105(5) 0.113(3) -0.010(3) Uiso 0.139(9) 2 1 d . . .
Ow2 O 0.186(5) 0.856(3) 0.268(3) Uiso 0.139(9) 2 1 d . . .
H1c3 H -0.519934 1.502585 0.400124 Uiso 0.0332 2 1 d . . .
H2c3 H -0.638786 1.582852 0.321649 Uiso 0.0332 2 1 d . . .
H1c5 H -0.483668 1.283495 0.397967 Uiso 0.0343 2 1 d . . .
H2c5 H -0.666998 1.272501 0.39978 Uiso 0.0343 2 1 d . . .

loop_
_atom_site_aniso_label
_atom_site_aniso_type_symbol
_atom_site_aniso_U_11
_atom_site_aniso_U_22
_atom_site_aniso_U_33
_atom_site_aniso_U_12
_atom_site_aniso_U_13
_atom_site_aniso_U_23
U1 U 0.00808(19) 0.0365(3) 0.0120(2) -0.00305(17) 0.00013(14) -0.00843(18)
U2 U 0.00845(18) 0.0267(2) 0.0136(2) -0.00406(15) -0.00055(14) -0.00497(16)
U3 U 0.0410(14) 0.0479(16) 0.0754(17) 0.0003(11) -0.0095(12) -0.0202(13)
U4 U 0.104(3) 0.087(3) 0.080(3) -0.009(2) -0.005(2) -0.019(2)

loop_
_atom_type_symbol
_atom_type_scat_dispersion_real
_atom_type_scat_dispersion_imag
_atom_type_scat_source
U -9.677 9.665 'International Tables Vol C tables 4.2.6.8 and 6.1.1.1'
C 0.003 0.002 'International Tables Vol C tables 4.2.6.8 and 6.1.1.1'
O 0.011 0.006 'International Tables Vol C tables 4.2.6.8 and 6.1.1.1'
H 0.000 0.000 'International Tables Vol C tables 4.2.6.8 and 6.1.1.1'

loop_
_geom_bond_atom_site_label_1
_geom_bond_atom_site_label_2
_geom_bond_site_symmetry_1
_geom_bond_site_symmetry_2
_geom_bond_distance
_geom_bond_publ_flag
U1 O1 . 1_645 2.403(8) yes
U1 O2 . 1_545 2.387(16) yes
U1 O4 . . 2.245(11) yes
U1 O6 . 1_645 2.367(11) yes
U1 O11 . . 1.757(12) yes
U1 O13 . . 1.753(12) yes
U1 O20 . 2_476 2.465(13) yes
U2 O1 . 2_475 2.376(9) yes
U2 O3 . . 1.819(12) yes
U2 O4 . . 2.232(9) yes
U2 O4 . 2_565 2.242(9) yes
U2 O19 . . 1.776(12) yes
U3 O3 . . 2.397(11) yes
U3 O5 . 2_565 2.430(14) yes
U3 O7 . . 2.41(2) yes
U3 O9 . . 1.72(2) yes
U3 O16 . . 1.74(2) yes
U3 O17 . . 2.32(2) yes
U3 O17 . 2_475 2.40(3) yes
U4 O7 . . 2.37(2) yes
U4 O12 . . 2.48(3) yes
U4 O17 . 2_475 2.38(2) yes
U4 O18 . . 2.47(2) yes
U4 O21 . . 1.81(2) yes
U4 O14 . . 2.43(2) yes
U4 O8 . . 1.72(3) yes
O1 C2 . . 1.398(18) yes
O1 C3 . . 2.406(18) yes
O1 C5 . . 2.444(15) yes
O1 C6 . . 2.381(18) yes
O2 C2 . . 2.39(2) yes
O2 O10 . . 2.185(17) yes
O2 C6 . . 1.24(2) yes
O5 C1 . 1_645 1.26(3) yes
O5 C5 . 1_645 2.386(18) yes
O5 O14 . 1_645 2.21(2) yes
C1 C5 . . 1.51(3) yes
C1 O14 . . 1.23(3) yes
O6 C3 . . 2.401(18) yes
O6 C4 . . 1.29(2) yes
O6 O20 . . 2.244(19) yes
C2 C3 . . 1.541(18) yes
C2 O10 . . 2.398(16) yes
C2 C5 . . 1.571(16) yes
C2 C6 . . 1.51(2) yes
C3 C4 . . 1.50(2) yes
C3 O20 . . 2.354(18) yes
C3 H1c3 . . 0.9533 yes
C3 H2c3 . . 0.9574 yes
O10 O10 . 2_485 2.365(17) yes
O10 C6 . . 1.268(16) yes
C4 O20 . . 1.25(3) yes
C5 O14 . . 2.35(3) yes
C5 H1c5 . . 0.9563 yes
C5 H2c5 . . 0.9605 yes
